data_7063469
loop_
_publ_author_name
'Liu, Kang'
'Chi, Xiaowang'
'Guo, Yan'
'Hu, Kongqiu'
'Mei, Lei'
'Yu, Jipan'
'Shi, Weiqun'

_publ_section_title
;
 Advancing the understanding of M--O covalency in isostructural M--OSiMe3
 (M = Ce, Th, U) complexes
;
_journal_issue 42
_journal_name_full 'New Journal of Chemistry'
_journal_page_first 18241
_journal_page_last 18248
_journal_paper_doi 10.1039/D4NJ03128H
_journal_volume 48
_journal_year 2024
_chemical_formula_moiety 'C30 H45 Ce Cl N4 Si3'
_chemical_formula_sum 'C30 H45 Ce Cl N4 Si3'
_chemical_formula_weight 721.54
_space_group_crystal_system monoclinic
_space_group_IT_number 14
_space_group_name_Hall '-P 2ybc'
_space_group_name_H-M_alt 'P 1 21/c 1'
_atom_sites_solution_hydrogens geom
_audit_creation_date 2024-02-25
_audit_creation_method
;
Olex2 1.3
(compiled 2020.11.12 svn.r5f609507 for OlexSys, GUI svn.r6408)
;
_audit_update_record
;
2024-05-30 deposited with the CCDC.	2024-10-03 downloaded from the CCDC.
;
_cell_angle_alpha 90
_cell_angle_beta 106.4920(10)
_cell_angle_gamma 90
_cell_formula_units_Z 4
_cell_length_a 11.3841(4)
_cell_length_b 16.7664(7)
_cell_length_c 19.1613(7)
_cell_measurement_reflns_used 9648
_cell_measurement_temperature 170.0
_cell_measurement_theta_max 27.49
_cell_measurement_theta_min 2.67
_cell_volume 3506.9(2)
_computing_cell_refinement 'SAINT V8.40B (?, 2016)'
_computing_data_reduction 'SAINT V8.40B (?, 2016)'
_computing_molecular_graphics 'Olex2 1.3 (Dolomanov et al., 2009)'
_computing_publication_material 'Olex2 1.3 (Dolomanov et al., 2009)'
_computing_structure_refinement 'SHELXL 2018/3 (Sheldrick, 2015)'
_computing_structure_solution 'SHELXT 2018/2 (Sheldrick, 2018)'
_diffrn_ambient_temperature 170.0
_diffrn_measured_fraction_theta_full 0.998
_diffrn_measured_fraction_theta_max 0.998
_diffrn_measurement_device_type 'Bruker APEX-II CCD'
_diffrn_measurement_method '\f and \w scans'
_diffrn_radiation_type MoK\a
_diffrn_radiation_wavelength 0.71073
_diffrn_reflns_av_R_equivalents 0.0198
_diffrn_reflns_av_unetI/netI 0.0113
_diffrn_reflns_Laue_measured_fraction_full 0.998
_diffrn_reflns_Laue_measured_fraction_max 0.998
_diffrn_reflns_limit_h_max 14
_diffrn_reflns_limit_h_min -14
_diffrn_reflns_limit_k_max 21
_diffrn_reflns_limit_k_min -21
_diffrn_reflns_limit_l_max 24
_diffrn_reflns_limit_l_min -24
_diffrn_reflns_number 68583
_diffrn_reflns_point_group_measured_fraction_full 0.998
_diffrn_reflns_point_group_measured_fraction_max 0.998
_diffrn_reflns_theta_full 25.242
_diffrn_reflns_theta_max 27.512
_diffrn_reflns_theta_min 2.671
_exptl_absorpt_coefficient_mu 1.501
_exptl_absorpt_correction_T_max 0.7456
_exptl_absorpt_correction_T_min 0.6110
_exptl_absorpt_correction_type none
_exptl_absorpt_process_details
;
SADABS-2016/2 (Bruker,2016/2) was used for absorption correction.
wR2(int) was 0.0896 before and 0.0412 after correction.
The Ratio of minimum to maximum transmission is 0.8195.
The \l/2 correction factor is Not present.
;
_exptl_crystal_colour 'metallic dark blue'
_exptl_crystal_colour_lustre metallic
_exptl_crystal_colour_modifier dark
_exptl_crystal_colour_primary blue
_exptl_crystal_density_diffrn 1.367
_exptl_crystal_description block
_exptl_crystal_F_000 1480
_exptl_crystal_size_max 0.18
_exptl_crystal_size_mid 0.16
_exptl_crystal_size_min 0.15
_refine_diff_density_max 0.437
_refine_diff_density_min -0.289
_refine_diff_density_rms 0.052
_refine_ls_extinction_coef 0.00115(8)
_refine_ls_extinction_expression Fc^*^=kFc[1+0.001xFc^2^\l^3^/sin(2\q)]^-1/4^
_refine_ls_extinction_method 'SHELXL-2018/3 (Sheldrick 2018)'
_refine_ls_goodness_of_fit_ref 1.089
_refine_ls_hydrogen_treatment constr
_refine_ls_matrix_type full
_refine_ls_number_parameters 362
_refine_ls_number_reflns 8041
_refine_ls_number_restraints 0
_refine_ls_restrained_S_all 1.089
_refine_ls_R_factor_all 0.0164
_refine_ls_R_factor_gt 0.0155
_refine_ls_shift/su_max 0.002
_refine_ls_shift/su_mean 0.000
_refine_ls_structure_factor_coef Fsqd
_refine_ls_weighting_details 'w=1/[\s^2^(Fo^2^)+(0.0138P)^2^+1.8757P] where P=(Fo^2^+2Fc^2^)/3'
_refine_ls_weighting_scheme calc
_refine_ls_wR_factor_gt 0.0386
_refine_ls_wR_factor_ref 0.0393
_reflns_Friedel_coverage 0.000
_reflns_number_gt 7753
_reflns_number_total 8041
_reflns_threshold_expression 'I > 2\s(I)'
_cod_data_source_file d4nj03128h2.cif
_cod_data_source_block mo_20211223_cetrapentms_proc1__a
_cod_depositor_comments 'Adding full bibliography for 7063465--7063469.cif.'
_cod_database_code 7063469
_shelx_shelxl_version_number 2018/3
_shelx_space_group_comment
;
The symmetry employed for this shelxl refinement is uniquely defined
by the following loop, which should always be used as a source of
symmetry information in preference to the above space-group names.
They are only intended as comments.
;
_shelx_estimated_absorpt_t_max 0.806
_shelx_estimated_absorpt_t_min 0.774
_olex2_refinement_description
;
1. Fixed Uiso
 At 1.2 times of:
  All C(H) groups, All C(H,H) groups
 At 1.5 times of:
  All C(H,H,H) groups
2.a Secondary CH2 refined with riding coordinates:
 C1(H1A,H1B), C11(H11A,H11B), C21(H21A,H21B)
2.b Aromatic/amide H refined with riding coordinates:
 C3(H3), C4(H4), C5(H5), C6(H6), C14(H14), C15(H15), C16(H16), C17(H17),
 C24(H24), C25(H25), C26(H26), C27(H27)
2.c Idealised Me refined as rotating group:
 C8(H8A,H8B,H8C), C9(H9A,H9B,H9C), C10(H10A,H10B,H10C), C18(H18A,H18B,H18C),
 C19(H19A,H19B,H19C), C20(H20A,H20B,H20C), C28(H28A,H28B,H28C), C29(H29A,H29B,
 H29C), C30(H30A,H30B,H30C)
;
_olex2_submission_special_instructions 'No special instructions were received'

loop_
_space_group_symop_operation_xyz
'x, y, z'
'-x, y+1/2, -z+1/2'
'-x, -y, -z'
'x, -y-1/2, z-1/2'

loop_
_atom_site_label
_atom_site_type_symbol
_atom_site_fract_x
_atom_site_fract_y
_atom_site_fract_z
_atom_site_U_iso_or_equiv
_atom_site_adp_type
_atom_site_occupancy
_atom_site_site_symmetry_order
_atom_site_calc_flag
_atom_site_refinement_flags_posn
_atom_site_refinement_flags_adp
_atom_site_refinement_flags_occupancy
_atom_site_disorder_assembly
_atom_site_disorder_group
Ce1 Ce 0.70722(2) 0.26469(2) 0.34337(2) 0.01910(3) Uani 1 1 d . . . . .
Cl1 Cl 0.70242(4) 0.21752(3) 0.21026(2) 0.03904(9) Uani 1 1 d . . . . .
Si1 Si 0.39022(3) 0.30298(2) 0.29322(2) 0.02363(8) Uani 1 1 d . . . . .
Si2 Si 0.80476(4) 0.06966(2) 0.38593(2) 0.02999(9) Uani 1 1 d . . . . .
Si3 Si 0.87103(4) 0.42317(3) 0.29213(2) 0.02960(9) Uani 1 1 d . . . . .
N2 N 0.83585(10) 0.17115(7) 0.39828(6) 0.0244(2) Uani 1 1 d . . . . .
N1 N 0.51597(10) 0.25391(7) 0.35052(6) 0.0220(2) Uani 1 1 d . . . . .
N3 N 0.76763(10) 0.39028(7) 0.33859(6) 0.0242(2) Uani 1 1 d . . . . .
N4 N 0.74430(10) 0.30552(7) 0.48071(6) 0.0218(2) Uani 1 1 d . . . . .
C1 C 0.82921(13) 0.24834(9) 0.53008(7) 0.0277(3) Uani 1 1 d . . . . .
H1A H 0.788455 0.195804 0.527346 0.033 Uiso 1 1 calc R U . . .
H1B H 0.847257 0.267696 0.580839 0.033 Uiso 1 1 calc R U . . .
C2 C 0.94755(13) 0.23850(9) 0.51064(8) 0.0286(3) Uani 1 1 d . . . . .
C3 C 1.05786(15) 0.26752(10) 0.55646(10) 0.0406(4) Uani 1 1 d . . . . .
H3 H 1.057696 0.294223 0.600153 0.049 Uiso 1 1 calc R U . . .
C4 C 1.16718(16) 0.25802(12) 0.53928(12) 0.0493(5) Uani 1 1 d . . . . .
H4 H 1.241326 0.277883 0.571068 0.059 Uiso 1 1 calc R U . . .
C5 C 1.16792(15) 0.21953(12) 0.47569(12) 0.0471(4) Uani 1 1 d . . . . .
H5 H 1.242841 0.212900 0.463776 0.057 Uiso 1 1 calc R U . . .
C6 C 1.05968(14) 0.19045(10) 0.42907(9) 0.0363(3) Uani 1 1 d . . . . .
H6 H 1.061195 0.164407 0.385301 0.044 Uiso 1 1 calc R U . . .
C7 C 0.94791(12) 0.19911(8) 0.44587(8) 0.0266(3) Uani 1 1 d . . . . .
C8 C 0.9152(2) 0.01652(14) 0.34728(14) 0.0650(6) Uani 1 1 d . . . . .
H8A H 0.911215 0.038857 0.299403 0.098 Uiso 1 1 calc R U . . .
H8B H 0.894333 -0.040299 0.342223 0.098 Uiso 1 1 calc R U . . .
H8C H 0.998272 0.022984 0.379834 0.098 Uiso 1 1 calc R U . . .
C9 C 0.8065(2) 0.02572(13) 0.47543(11) 0.0650(6) Uani 1 1 d . . . . .
H9A H 0.884159 0.038738 0.511520 0.098 Uiso 1 1 calc R U . . .
H9B H 0.797845 -0.032338 0.470698 0.098 Uiso 1 1 calc R U . . .
H9C H 0.738380 0.047625 0.491202 0.098 Uiso 1 1 calc R U . . .
C10 C 0.64915(16) 0.05947(10) 0.32054(10) 0.0421(4) Uani 1 1 d . . . . .
H10A H 0.600983 0.107405 0.322620 0.063 Uiso 1 1 calc R U . . .
H10B H 0.608110 0.012713 0.333501 0.063 Uiso 1 1 calc R U . . .
H10C H 0.656558 0.052949 0.271144 0.063 Uiso 1 1 calc R U . . .
C11 C 0.62498(12) 0.30639(8) 0.49896(7) 0.0243(3) Uani 1 1 d . . . . .
H11A H 0.573531 0.350084 0.471601 0.029 Uiso 1 1 calc R U . . .
H11B H 0.640900 0.317909 0.551503 0.029 Uiso 1 1 calc R U . . .
C12 C 0.55507(12) 0.22921(8) 0.48173(7) 0.0238(3) Uani 1 1 d . . . . .
C13 C 0.50034(12) 0.20667(8) 0.40888(7) 0.0223(2) Uani 1 1 d . . . . .
C14 C 0.43221(13) 0.13550(9) 0.39576(8) 0.0281(3) Uani 1 1 d . . . . .
H14 H 0.395196 0.119143 0.346989 0.034 Uiso 1 1 calc R U . . .
C15 C 0.41788(14) 0.08877(9) 0.45232(9) 0.0329(3) Uani 1 1 d . . . . .
H15 H 0.371003 0.041099 0.442184 0.040 Uiso 1 1 calc R U . . .
C16 C 0.47191(15) 0.11155(9) 0.52367(8) 0.0336(3) Uani 1 1 d . . . . .
H16 H 0.462146 0.079627 0.562600 0.040 Uiso 1 1 calc R U . . .
C17 C 0.54014(13) 0.18095(9) 0.53807(8) 0.0297(3) Uani 1 1 d . . . . .
H17 H 0.577543 0.196100 0.587134 0.036 Uiso 1 1 calc R U . . .
C18 C 0.34189(15) 0.38641(10) 0.34348(9) 0.0387(4) Uani 1 1 d . . . . .
H18A H 0.317939 0.364886 0.384993 0.058 Uiso 1 1 calc R U . . .
H18B H 0.272165 0.414419 0.310813 0.058 Uiso 1 1 calc R U . . .
H18C H 0.410216 0.423700 0.361014 0.058 Uiso 1 1 calc R U . . .
C19 C 0.25549(14) 0.23622(10) 0.25558(9) 0.0373(4) Uani 1 1 d . . . . .
H19A H 0.280257 0.190988 0.230604 0.056 Uiso 1 1 calc R U . . .
H19B H 0.190469 0.266175 0.221016 0.056 Uiso 1 1 calc R U . . .
H19C H 0.225131 0.216520 0.295402 0.056 Uiso 1 1 calc R U . . .
C20 C 0.44160(15) 0.34153(10) 0.21534(8) 0.0364(3) Uani 1 1 d . . . . .
H20A H 0.511247 0.377642 0.233631 0.055 Uiso 1 1 calc R U . . .
H20B H 0.374123 0.370443 0.181633 0.055 Uiso 1 1 calc R U . . .
H20C H 0.466396 0.296748 0.189841 0.055 Uiso 1 1 calc R U . . .
C21 C 0.79905(13) 0.38714(8) 0.49313(7) 0.0273(3) Uani 1 1 d . . . . .
H21A H 0.880724 0.386024 0.484463 0.033 Uiso 1 1 calc R U . . .
H21B H 0.810702 0.402269 0.544591 0.033 Uiso 1 1 calc R U . . .
C22 C 0.72155(12) 0.44930(8) 0.44483(8) 0.0266(3) Uani 1 1 d . . . . .
C23 C 0.70781(12) 0.44925(8) 0.36948(8) 0.0249(3) Uani 1 1 d . . . . .
C24 C 0.63567(14) 0.50960(9) 0.32692(9) 0.0326(3) Uani 1 1 d . . . . .
H24 H 0.623401 0.509781 0.275763 0.039 Uiso 1 1 calc R U . . .
C25 C 0.58214(15) 0.56882(10) 0.35830(10) 0.0395(4) Uani 1 1 d . . . . .
H25 H 0.534768 0.609423 0.328684 0.047 Uiso 1 1 calc R U . . .
C26 C 0.59752(16) 0.56892(10) 0.43250(11) 0.0419(4) Uani 1 1 d . . . . .
H26 H 0.561507 0.609726 0.454034 0.050 Uiso 1 1 calc R U . . .
C27 C 0.66581(15) 0.50914(9) 0.47523(9) 0.0363(3) Uani 1 1 d . . . . .
H27 H 0.674975 0.508741 0.526075 0.044 Uiso 1 1 calc R U . . .
C28 C 0.9593(2) 0.50890(15) 0.34217(14) 0.0674(7) Uani 1 1 d . . . . .
H28A H 0.903317 0.553112 0.342812 0.101 Uiso 1 1 calc R U . . .
H28B H 1.020059 0.526053 0.317871 0.101 Uiso 1 1 calc R U . . .
H28C H 1.001153 0.492788 0.392221 0.101 Uiso 1 1 calc R U . . .
C29 C 0.79048(18) 0.45197(14) 0.19601(10) 0.0536(5) Uani 1 1 d . . . . .
H29A H 0.726640 0.412658 0.174773 0.080 Uiso 1 1 calc R U . . .
H29B H 0.849596 0.453631 0.167514 0.080 Uiso 1 1 calc R U . . .
H29C H 0.753067 0.504696 0.195448 0.080 Uiso 1 1 calc R U . . .
C30 C 0.97716(17) 0.34013(12) 0.28959(12) 0.0520(5) Uani 1 1 d . . . . .
H30A H 1.026522 0.327656 0.339215 0.078 Uiso 1 1 calc R U . . .
H30B H 1.031226 0.355847 0.260260 0.078 Uiso 1 1 calc R U . . .
H30C H 0.929859 0.292970 0.267940 0.078 Uiso 1 1 calc R U . . .

loop_
_atom_site_aniso_label
_atom_site_aniso_U_11
_atom_site_aniso_U_22
_atom_site_aniso_U_33
_atom_site_aniso_U_23
_atom_site_aniso_U_13
_atom_site_aniso_U_12
Ce1 0.01855(4) 0.02189(4) 0.01657(4) 0.00044(2) 0.00454(3) 0.00181(2)
Cl1 0.0503(2) 0.0469(2) 0.02079(16) -0.00276(15) 0.01146(15) 0.00764(17)
Si1 0.02127(17) 0.02783(18) 0.02079(17) -0.00076(14) 0.00436(13) 0.00264(14)
Si2 0.0329(2) 0.02505(19) 0.0309(2) 0.00016(15) 0.00725(16) 0.00668(15)
Si3 0.02651(19) 0.0326(2) 0.0316(2) 0.00084(16) 0.01122(16) -0.00409(15)
N2 0.0224(5) 0.0287(6) 0.0214(5) 0.0003(4) 0.0049(4) 0.0044(4)
N1 0.0208(5) 0.0270(5) 0.0181(5) 0.0010(4) 0.0051(4) -0.0006(4)
N3 0.0247(5) 0.0254(6) 0.0236(6) 0.0002(4) 0.0085(4) 0.0010(4)
N4 0.0208(5) 0.0259(6) 0.0178(5) -0.0013(4) 0.0043(4) 0.0011(4)
C1 0.0285(7) 0.0345(7) 0.0170(6) 0.0010(5) 0.0014(5) 0.0052(6)
C2 0.0235(6) 0.0327(7) 0.0250(7) 0.0025(5) -0.0007(5) 0.0038(5)
C3 0.0299(8) 0.0451(9) 0.0368(9) -0.0031(7) -0.0065(7) 0.0035(7)
C4 0.0233(8) 0.0534(11) 0.0595(12) 0.0009(9) -0.0074(7) -0.0010(7)
C5 0.0216(7) 0.0525(10) 0.0657(12) 0.0083(9) 0.0102(7) 0.0062(7)
C6 0.0268(7) 0.0404(8) 0.0428(9) 0.0035(7) 0.0117(6) 0.0073(6)
C7 0.0220(6) 0.0285(7) 0.0273(7) 0.0049(5) 0.0039(5) 0.0052(5)
C8 0.0540(12) 0.0563(13) 0.0866(17) -0.0251(12) 0.0228(11) 0.0163(10)
C9 0.0950(17) 0.0452(11) 0.0491(12) 0.0180(9) 0.0110(11) -0.0102(11)
C10 0.0402(9) 0.0319(8) 0.0497(10) -0.0104(7) 0.0054(7) -0.0022(7)
C11 0.0249(6) 0.0300(7) 0.0189(6) -0.0036(5) 0.0079(5) 0.0010(5)
C12 0.0236(6) 0.0276(7) 0.0211(6) -0.0002(5) 0.0078(5) 0.0026(5)
C13 0.0207(6) 0.0263(6) 0.0203(6) 0.0006(5) 0.0067(5) 0.0019(5)
C14 0.0291(7) 0.0294(7) 0.0260(7) -0.0013(5) 0.0080(5) -0.0027(5)
C15 0.0369(8) 0.0277(7) 0.0366(8) 0.0020(6) 0.0143(6) -0.0041(6)
C16 0.0404(8) 0.0337(8) 0.0299(7) 0.0090(6) 0.0152(6) 0.0007(6)
C17 0.0330(7) 0.0366(8) 0.0209(6) 0.0023(5) 0.0099(6) 0.0019(6)
C18 0.0353(8) 0.0403(9) 0.0406(9) -0.0081(7) 0.0106(7) 0.0078(7)
C19 0.0257(7) 0.0443(9) 0.0362(8) -0.0045(7) -0.0005(6) -0.0007(6)
C20 0.0412(8) 0.0400(8) 0.0283(7) 0.0094(6) 0.0103(6) 0.0063(7)
C21 0.0278(7) 0.0297(7) 0.0225(6) -0.0054(5) 0.0040(5) -0.0040(5)
C22 0.0243(6) 0.0252(6) 0.0303(7) -0.0048(5) 0.0079(5) -0.0031(5)
C23 0.0217(6) 0.0230(6) 0.0297(7) -0.0020(5) 0.0070(5) -0.0024(5)
C24 0.0301(7) 0.0288(7) 0.0371(8) 0.0023(6) 0.0065(6) 0.0011(6)
C25 0.0310(8) 0.0283(7) 0.0568(10) 0.0019(7) 0.0087(7) 0.0053(6)
C26 0.0387(9) 0.0305(8) 0.0617(11) -0.0091(7) 0.0229(8) 0.0045(7)
C27 0.0396(8) 0.0324(8) 0.0408(9) -0.0096(6) 0.0179(7) -0.0019(6)
C28 0.0643(13) 0.0707(15) 0.0761(15) -0.0270(12) 0.0343(12) -0.0399(12)
C29 0.0482(10) 0.0757(14) 0.0411(10) 0.0209(9) 0.0193(8) 0.0042(10)
C30 0.0395(9) 0.0580(12) 0.0672(13) 0.0080(10) 0.0293(9) 0.0109(8)

loop_
_atom_type_symbol
_atom_type_description
_atom_type_scat_dispersion_real
_atom_type_scat_dispersion_imag
_atom_type_scat_source
C C 0.0033 0.0016 'International Tables Vol C Tables 4.2.6.8 and 6.1.1.4'
H H 0.0000 0.0000 'International Tables Vol C Tables 4.2.6.8 and 6.1.1.4'
Ce Ce -0.2486 2.6331 'International Tables Vol C Tables 4.2.6.8 and 6.1.1.4'
Cl Cl 0.1484 0.1585 'International Tables Vol C Tables 4.2.6.8 and 6.1.1.4'
N N 0.0061 0.0033 'International Tables Vol C Tables 4.2.6.8 and 6.1.1.4'
Si Si 0.0817 0.0704 'International Tables Vol C Tables 4.2.6.8 and 6.1.1.4'

loop_
_geom_angle_atom_site_label_1
_geom_angle_atom_site_label_2
_geom_angle_atom_site_label_3
_geom_angle
_geom_angle_site_symmetry_1
_geom_angle_site_symmetry_3
_geom_angle_publ_flag
N2 Ce1 Cl1 94.38(3) . . ?
N2 Ce1 N1 116.26(4) . . ?
N2 Ce1 N3 121.53(4) . . ?
N2 Ce1 N4 79.12(4) . . ?
N1 Ce1 Cl1 106.32(3) . . ?
N1 Ce1 N4 80.90(4) . . ?
N3 Ce1 Cl1 99.48(3) . . ?
N3 Ce1 N1 113.47(4) . . ?
N3 Ce1 N4 80.30(4) . . ?
N4 Ce1 Cl1 172.02(3) . . ?

loop_
_geom_bond_atom_site_label_1
_geom_bond_atom_site_label_2
_geom_bond_distance
_geom_bond_site_symmetry_2
_geom_bond_publ_flag
Ce1 Cl1 2.6561(4) . ?
Ce1 N2 2.1991(11) . ?
Ce1 N1 2.2273(11) . ?
Ce1 N3 2.2251(11) . ?
Ce1 N4 2.6347(11) . ?
Si1 N1 1.7434(12) . ?
Si1 C18 1.8675(16) . ?
Si1 C19 1.8701(16) . ?
Si1 C20 1.8662(16) . ?
Si2 N2 1.7404(12) . ?
Si2 C8 1.858(2) . ?
Si2 C9 1.861(2) . ?
Si2 C10 1.8648(17) . ?
Si3 N3 1.7542(12) . ?
Si3 C28 1.857(2) . ?
Si3 C29 1.8728(19) . ?
Si3 C30 1.8531(19) . ?
N2 C7 1.4207(17) . ?
N1 C13 1.4220(17) . ?
N3 C23 1.4213(17) . ?
N4 C1 1.4931(17) . ?
N4 C11 1.4958(16) . ?
N4 C21 1.4945(17) . ?
C1 H1A 0.9900 . ?
C1 H1B 0.9900 . ?
C1 C2 1.505(2) . ?
C2 C3 1.399(2) . ?
C2 C7 1.407(2) . ?
C3 H3 0.9500 . ?
C3 C4 1.384(3) . ?
C4 H4 0.9500 . ?
C4 C5 1.381(3) . ?
C5 H5 0.9500 . ?
C5 C6 1.389(2) . ?
C6 H6 0.9500 . ?
C6 C7 1.406(2) . ?
C8 H8A 0.9800 . ?
C8 H8B 0.9800 . ?
C8 H8C 0.9800 . ?
C9 H9A 0.9800 . ?
C9 H9B 0.9800 . ?
C9 H9C 0.9800 . ?
C10 H10A 0.9800 . ?
C10 H10B 0.9800 . ?
C10 H10C 0.9800 . ?
C11 H11A 0.9900 . ?
C11 H11B 0.9900 . ?
C11 C12 1.5060(19) . ?
C12 C13 1.4092(18) . ?
C12 C17 1.3976(19) . ?
C13 C14 1.4064(19) . ?
C14 H14 0.9500 . ?
C14 C15 1.384(2) . ?
C15 H15 0.9500 . ?
C15 C16 1.384(2) . ?
C16 H16 0.9500 . ?
C16 C17 1.383(2) . ?
C17 H17 0.9500 . ?
C18 H18A 0.9800 . ?
C18 H18B 0.9800 . ?
C18 H18C 0.9800 . ?
C19 H19A 0.9800 . ?
C19 H19B 0.9800 . ?
C19 H19C 0.9800 . ?
C20 H20A 0.9800 . ?
C20 H20B 0.9800 . ?
C20 H20C 0.9800 . ?
C21 H21A 0.9900 . ?
C21 H21B 0.9900 . ?
C21 C22 1.502(2) . ?
C22 C23 1.407(2) . ?
C22 C27 1.399(2) . ?
C23 C24 1.408(2) . ?
C24 H24 0.9500 . ?
C24 C25 1.388(2) . ?
C25 H25 0.9500 . ?
C25 C26 1.382(3) . ?
C26 H26 0.9500 . ?
C26 C27 1.385(2) . ?
C27 H27 0.9500 . ?
C28 H28A 0.9800 . ?
C28 H28B 0.9800 . ?
C28 H28C 0.9800 . ?
C29 H29A 0.9800 . ?
C29 H29B 0.9800 . ?
C29 H29C 0.9800 . ?
C30 H30A 0.9800 . ?
C30 H30B 0.9800 . ?
C30 H30C 0.9800 . ?

loop_
_geom_torsion_atom_site_label_1
_geom_torsion_atom_site_label_2
_geom_torsion_atom_site_label_3
_geom_torsion_atom_site_label_4
_geom_torsion
_geom_torsion_site_symmetry_1
_geom_torsion_site_symmetry_2
_geom_torsion_site_symmetry_3
_geom_torsion_site_symmetry_4
_geom_torsion_publ_flag
Ce1 N2 C7 C2 68.22(15) . . . . ?
Ce1 N2 C7 C6 -109.99(13) . . . . ?
Ce1 N1 C13 C12 63.21(14) . . . . ?
Ce1 N1 C13 C14 -115.47(12) . . . . ?
Ce1 N3 C23 C22 65.39(14) . . . . ?
Ce1 N3 C23 C24 -115.75(12) . . . . ?
Ce1 N4 C1 C2 53.89(13) . . . . ?
Ce1 N4 C11 C12 54.47(12) . . . . ?
Ce1 N4 C21 C22 57.36(12) . . . . ?
Si1 N1 C13 C12 -113.50(12) . . . . ?
Si1 N1 C13 C14 67.82(15) . . . . ?
Si2 N2 C7 C2 -111.35(13) . . . . ?
Si2 N2 C7 C6 70.45(17) . . . . ?
Si3 N3 C23 C22 -120.87(12) . . . . ?
Si3 N3 C23 C24 57.99(16) . . . . ?
N1 C13 C14 C15 179.22(13) . . . . ?
N3 C23 C24 C25 -177.17(14) . . . . ?
N4 C1 C2 C3 110.99(15) . . . . ?
N4 C1 C2 C7 -69.50(17) . . . . ?
N4 C11 C12 C13 -70.81(16) . . . . ?
N4 C11 C12 C17 111.66(14) . . . . ?
N4 C21 C22 C23 -69.18(16) . . . . ?
N4 C21 C22 C27 112.86(14) . . . . ?
C1 N4 C11 C12 -67.20(14) . . . . ?
C1 N4 C21 C22 178.89(11) . . . . ?
C1 C2 C3 C4 179.38(16) . . . . ?
C1 C2 C7 N2 2.0(2) . . . . ?
C1 C2 C7 C6 -179.79(13) . . . . ?
C2 C3 C4 C5 0.3(3) . . . . ?
C3 C2 C7 N2 -178.53(14) . . . . ?
C3 C2 C7 C6 -0.3(2) . . . . ?
C3 C4 C5 C6 0.0(3) . . . . ?
C4 C5 C6 C7 -0.4(3) . . . . ?
C5 C6 C7 N2 178.79(15) . . . . ?
C5 C6 C7 C2 0.6(2) . . . . ?
C7 C2 C3 C4 -0.1(2) . . . . ?
C8 Si2 N2 Ce1 118.87(10) . . . . ?
C8 Si2 N2 C7 -61.60(14) . . . . ?
C9 Si2 N2 Ce1 -118.81(11) . . . . ?
C9 Si2 N2 C7 60.72(14) . . . . ?
C10 Si2 N2 Ce1 -0.07(10) . . . . ?
C10 Si2 N2 C7 179.46(11) . . . . ?
C11 N4 C1 C2 174.82(11) . . . . ?
C11 N4 C21 C22 -62.61(14) . . . . ?
C11 C12 C13 N1 3.63(19) . . . . ?
C11 C12 C13 C14 -177.65(12) . . . . ?
C11 C12 C17 C16 177.17(13) . . . . ?
C12 C13 C14 C15 0.5(2) . . . . ?
C13 C12 C17 C16 -0.4(2) . . . . ?
C13 C14 C15 C16 -0.4(2) . . . . ?
C14 C15 C16 C17 -0.1(2) . . . . ?
C15 C16 C17 C12 0.5(2) . . . . ?
C17 C12 C13 N1 -178.83(12) . . . . ?
C17 C12 C13 C14 -0.10(19) . . . . ?
C18 Si1 N1 Ce1 -106.16(8) . . . . ?
C18 Si1 N1 C13 70.25(12) . . . . ?
C19 Si1 N1 Ce1 132.27(8) . . . . ?
C19 Si1 N1 C13 -51.32(12) . . . . ?
C20 Si1 N1 Ce1 13.89(9) . . . . ?
C20 Si1 N1 C13 -169.69(11) . . . . ?
C21 N4 C1 C2 -66.92(14) . . . . ?
C21 N4 C11 C12 174.46(11) . . . . ?
C21 C22 C23 N3 -0.14(19) . . . . ?
C21 C22 C23 C24 -179.04(12) . . . . ?
C21 C22 C27 C26 177.63(14) . . . . ?
C22 C23 C24 C25 1.7(2) . . . . ?
C23 C22 C27 C26 -0.3(2) . . . . ?
C23 C24 C25 C26 -0.9(2) . . . . ?
C24 C25 C26 C27 -0.6(3) . . . . ?
C25 C26 C27 C22 1.2(2) . . . . ?
C27 C22 C23 N3 177.82(13) . . . . ?
C27 C22 C23 C24 -1.1(2) . . . . ?
C28 Si3 N3 Ce1 -147.67(11) . . . . ?
C28 Si3 N3 C23 39.18(14) . . . . ?
C29 Si3 N3 Ce1 90.05(10) . . . . ?
C29 Si3 N3 C23 -83.10(13) . . . . ?
C30 Si3 N3 Ce1 -28.67(11) . . . . ?
C30 Si3 N3 C23 158.17(11) . . . . ?
